data_7049295
loop_
_publ_author_name
'Cheng, Fu-Yin'
'Tsai, Chen-Yen'
'Huang, Bor-Hunn'
'Lu, Kuan-Yeh'
'Lin, Chu-Chieh'
'Ko, Bao-Tsan'

_publ_section_title
;
 Mono- and dinuclear copper complexes coordinated on NNO-tridentate
 Schiff-base derivatives for copolymerization of cyclohexene oxide and
 cyclic anhydrides.
;
_journal_issue 14
_journal_name_full 'Dalton transactions (Cambridge, England : 2003)'
_journal_page_first 4667
_journal_page_last 4676
_journal_paper_doi 10.1039/c9dt00471h
_journal_volume 48
_journal_year 2019
_chemical_formula_moiety 'C26 H34 Cl2 Cu2 N4 O6'
_chemical_formula_sum 'C26 H34 Cl2 Cu2 N4 O6'
_chemical_formula_weight 696.55
_space_group_IT_number 14
_space_group_name_Hall '-P 2ybc'
_space_group_name_H-M_alt 'P 1 21/c 1'
_symmetry_cell_setting monoclinic
_symmetry_space_group_name_Hall '-P 2ybc'
_symmetry_space_group_name_H-M 'P 1 21/c 1'
_atom_sites_solution_hydrogens geom
_atom_sites_solution_primary direct
_atom_sites_solution_secondary difmap
_audit_creation_method SHELXL-97
_audit_update_record
;
2019-01-29 deposited with the CCDC.    2019-03-08 downloaded from the CCDC.
;
_cell_angle_alpha 90.00
_cell_angle_beta 107.899(6)
_cell_angle_gamma 90.00
_cell_formula_units_Z 2
_cell_length_a 11.3556(7)
_cell_length_b 8.2249(4)
_cell_length_c 16.8201(9)
_cell_measurement_reflns_used 2429
_cell_measurement_temperature 150(2)
_cell_measurement_theta_max 29.0982
_cell_measurement_theta_min 2.5729
_cell_volume 1494.94(15)
_computing_cell_refinement 'CrysAlisPro, Oxford Diffraction Ltd.'
_computing_data_collection 'CrysAlisPro, Oxford Diffraction Ltd.'
_computing_data_reduction 'CrysAlisPro, Oxford Diffraction Ltd.'
_computing_molecular_graphics 'SHELXS-97 (Sheldrick, 2008)'
_computing_publication_material 'SHELXS-97 (Sheldrick, 2008)'
_computing_structure_refinement 'SHELXL-97 (Sheldrick, 2008)'
_computing_structure_solution 'SHELXS-97 (Sheldrick, 2008)'
_diffrn_ambient_temperature 150(2)
_diffrn_detector_area_resol_mean 16.0690
_diffrn_measured_fraction_theta_full 0.999
_diffrn_measured_fraction_theta_max 0.994
_diffrn_measurement_device_type 'Xcalibur, Sapphire3, Gemini'
_diffrn_measurement_method '\w scans'
_diffrn_radiation_monochromator graphite
_diffrn_radiation_source 'fine-focus sealed tube'
_diffrn_radiation_type MoK\a
_diffrn_radiation_wavelength 0.71073
_diffrn_reflns_av_R_equivalents 0.0465
_diffrn_reflns_av_sigmaI/netI 0.0584
_diffrn_reflns_limit_h_max 14
_diffrn_reflns_limit_h_min -14
_diffrn_reflns_limit_k_max 10
_diffrn_reflns_limit_k_min -10
_diffrn_reflns_limit_l_max 21
_diffrn_reflns_limit_l_min -21
_diffrn_reflns_number 9874
_diffrn_reflns_theta_full 26.00
_diffrn_reflns_theta_max 27.00
_diffrn_reflns_theta_min 2.78
_exptl_absorpt_coefficient_mu 1.647
_exptl_absorpt_correction_T_max 1.00000
_exptl_absorpt_correction_T_min 0.98097
_exptl_absorpt_correction_type multi-scan
_exptl_absorpt_process_details
; 
CrysAlisPro, Agilent Technologies, 
Version 1.171.35.21 (release 20-01-2012 CrysAlis171 .NET) 
(compiled Jan 23 2012,18:06:46) 
Empirical absorption correction using spherical harmonics, 
 implemented in SCALE3 ABSPACK scaling algorithm. 
;
_exptl_crystal_colour blue
_exptl_crystal_density_diffrn 1.547
_exptl_crystal_density_method 'not measured'
_exptl_crystal_description cubic
_exptl_crystal_F_000 716
_exptl_crystal_size_max 0.40
_exptl_crystal_size_mid 0.37
_exptl_crystal_size_min 0.35
_refine_diff_density_max 0.442
_refine_diff_density_min -0.382
_refine_diff_density_rms 0.088
_refine_ls_extinction_method none
_refine_ls_goodness_of_fit_ref 1.044
_refine_ls_hydrogen_treatment mixed
_refine_ls_matrix_type full
_refine_ls_number_parameters 181
_refine_ls_number_reflns 3241
_refine_ls_number_restraints 0
_refine_ls_restrained_S_all 1.044
_refine_ls_R_factor_all 0.0557
_refine_ls_R_factor_gt 0.0387
_refine_ls_shift/su_max 0.000
_refine_ls_shift/su_mean 0.000
_refine_ls_structure_factor_coef Fsqd
_refine_ls_weighting_details 'calc w=1/[\s^2^(Fo^2^)+(0.0351P)^2^+0.2083P] where P=(Fo^2^+2Fc^2^)/3'
_refine_ls_weighting_scheme calc
_refine_ls_wR_factor_gt 0.0821
_refine_ls_wR_factor_ref 0.0910
_reflns_number_gt 2551
_reflns_number_total 3241
_reflns_threshold_expression >2sigma(I)
_cod_data_source_file c9dt00471h2.cif
_cod_data_source_block cul5cl
_cod_depositor_comments 'Adding full bibliography for 7049294--7049302.cif.'
_cod_original_cell_volume 1494.94(14)
_cod_original_sg_symbol_H-M 'P 21/c'
_cod_database_code 7049295

loop_
_symmetry_equiv_pos_as_xyz
'x, y, z'
'-x, y+1/2, -z+1/2'
'-x, -y, -z'
'x, -y-1/2, z-1/2'

loop_
_atom_site_label
_atom_site_type_symbol
_atom_site_fract_x
_atom_site_fract_y
_atom_site_fract_z
_atom_site_U_iso_or_equiv
_atom_site_adp_type
_atom_site_occupancy
_atom_site_symmetry_multiplicity
_atom_site_calc_flag
_atom_site_refinement_flags
Cu Cu -0.01067(3) 0.03409(4) 0.096400(19) 0.01617(12) Uani 1 1 d .
Cl Cl 0.58301(8) 0.07310(11) 0.42531(5) 0.0351(2) Uani 1 1 d .
N1 N 0.0249(2) -0.0591(3) 0.20807(13) 0.0172(5) Uani 1 1 d .
N2 N -0.1892(2) -0.0584(3) 0.08061(13) 0.0193(5) Uani 1 1 d .
O1 O 0.15056(19) 0.1367(2) 0.12658(11) 0.0211(4) Uani 1 1 d .
O2 O 0.05461(18) -0.1481(2) 0.01110(11) 0.0175(4) Uani 1 1 d .
O3 O 0.1190(2) -0.3551(2) -0.05026(12) 0.0273(5) Uani 1 1 d .
C1 C 0.2449(3) 0.1133(3) 0.19287(16) 0.0184(6) Uani 1 1 d .
C2 C 0.3578(3) 0.1948(4) 0.19968(18) 0.0266(7) Uani 1 1 d .
H2A H 0.3630 0.2610 0.1546 0.032 Uiso 1 1 calc R
C3 C 0.4597(3) 0.1813(4) 0.26910(18) 0.0272(7) Uani 1 1 d .
H3A H 0.5338 0.2376 0.2716 0.033 Uiso 1 1 calc R
C4 C 0.4538(3) 0.0839(4) 0.33642(17) 0.0244(7) Uani 1 1 d .
C5 C 0.3478(3) 0.0027(3) 0.33272(17) 0.0217(7) Uani 1 1 d .
H5A H 0.3452 -0.0631 0.3785 0.026 Uiso 1 1 calc R
C6 C 0.2415(3) 0.0146(3) 0.26203(16) 0.0175(6) Uani 1 1 d .
C7 C 0.1307(3) -0.0614(3) 0.26654(17) 0.0183(6) Uani 1 1 d .
H7A H 0.1347 -0.1184 0.3165 0.022 Uiso 1 1 calc R
C8 C -0.0811(3) -0.1353(3) 0.22555(16) 0.0220(7) Uani 1 1 d .
H8A H -0.0772 -0.1163 0.2844 0.026 Uiso 1 1 calc R
H8B H -0.0810 -0.2540 0.2159 0.026 Uiso 1 1 calc R
C9 C -0.1967(3) -0.0594(3) 0.16739(17) 0.0228(7) Uani 1 1 d .
H9A H -0.2702 -0.1220 0.1693 0.027 Uiso 1 1 calc R
H9B H -0.2054 0.0533 0.1855 0.027 Uiso 1 1 calc R
C10 C -0.2917(3) 0.0410(4) 0.0268(2) 0.0329(8) Uani 1 1 d .
H10A H -0.3710 -0.0109 0.0229 0.049 Uiso 1 1 calc R
H10B H -0.2826 0.0498 -0.0291 0.049 Uiso 1 1 calc R
H10C H -0.2892 0.1497 0.0510 0.049 Uiso 1 1 calc R
C11 C -0.2033(3) -0.2267(3) 0.04687(17) 0.0251(7) Uani 1 1 d .
H11A H -0.2873 -0.2657 0.0404 0.038 Uiso 1 1 calc R
H11B H -0.1432 -0.2981 0.0855 0.038 Uiso 1 1 calc R
H11C H -0.1886 -0.2274 -0.0076 0.038 Uiso 1 1 calc R
C12 C 0.0976(3) -0.2940(3) 0.01108(17) 0.0196(6) Uani 1 1 d .
C13 C 0.1232(3) -0.3857(4) 0.09251(17) 0.0253(7) Uani 1 1 d .
H13A H 0.1554 -0.4940 0.0864 0.038 Uiso 1 1 calc R
H13B H 0.0464 -0.3964 0.1071 0.038 Uiso 1 1 calc R
H13C H 0.1844 -0.3261 0.1368 0.038 Uiso 1 1 calc R

loop_
_atom_site_aniso_label
_atom_site_aniso_U_11
_atom_site_aniso_U_22
_atom_site_aniso_U_33
_atom_site_aniso_U_23
_atom_site_aniso_U_13
_atom_site_aniso_U_12
Cu 0.0190(2) 0.01706(18) 0.0125(2) 0.00202(13) 0.00490(14) -0.00188(15)
Cl 0.0242(5) 0.0503(5) 0.0241(4) -0.0017(4) -0.0025(3) -0.0002(4)
N1 0.0216(14) 0.0177(11) 0.0137(12) 0.0001(9) 0.0075(10) -0.0036(10)
N2 0.0188(14) 0.0220(12) 0.0166(13) 0.0026(10) 0.0048(10) -0.0018(10)
O1 0.0216(12) 0.0265(10) 0.0141(10) 0.0032(8) 0.0038(8) -0.0064(9)
O2 0.0226(11) 0.0162(9) 0.0147(10) 0.0012(8) 0.0070(8) 0.0009(9)
O3 0.0391(14) 0.0260(11) 0.0196(11) -0.0039(9) 0.0132(10) 0.0024(10)
C1 0.0222(16) 0.0195(14) 0.0145(14) -0.0048(11) 0.0070(12) -0.0006(12)
C2 0.0284(19) 0.0321(16) 0.0203(16) 0.0022(13) 0.0091(13) -0.0035(15)
C3 0.0205(17) 0.0376(17) 0.0241(17) -0.0044(14) 0.0077(13) -0.0060(15)
C4 0.0191(17) 0.0319(16) 0.0196(16) -0.0043(13) 0.0020(12) 0.0021(14)
C5 0.0298(18) 0.0202(14) 0.0151(15) -0.0003(11) 0.0070(13) 0.0039(13)
C6 0.0223(16) 0.0158(13) 0.0153(15) -0.0026(11) 0.0071(12) 0.0004(12)
C7 0.0259(17) 0.0149(13) 0.0166(15) 0.0012(11) 0.0102(13) 0.0004(12)
C8 0.0268(18) 0.0258(15) 0.0148(15) 0.0007(12) 0.0082(13) -0.0082(13)
C9 0.0256(18) 0.0242(15) 0.0244(17) -0.0028(12) 0.0164(14) -0.0033(13)
C10 0.0192(18) 0.0384(18) 0.040(2) 0.0173(15) 0.0073(15) 0.0019(15)
C11 0.0302(19) 0.0286(16) 0.0186(15) -0.0030(13) 0.0108(13) -0.0088(14)
C12 0.0185(16) 0.0202(14) 0.0190(15) 0.0003(12) 0.0043(12) -0.0043(12)
C13 0.0288(18) 0.0242(15) 0.0251(17) 0.0062(12) 0.0117(14) 0.0056(14)

loop_
_atom_type_symbol
_atom_type_description
_atom_type_scat_dispersion_real
_atom_type_scat_dispersion_imag
_atom_type_scat_source
C C 0.0033 0.0016 'International Tables Vol C Tables 4.2.6.8 and 6.1.1.4'
H H 0.0000 0.0000 'International Tables Vol C Tables 4.2.6.8 and 6.1.1.4'
N N 0.0061 0.0033 'International Tables Vol C Tables 4.2.6.8 and 6.1.1.4'
O O 0.0106 0.0060 'International Tables Vol C Tables 4.2.6.8 and 6.1.1.4'
Cl Cl 0.1484 0.1585 'International Tables Vol C Tables 4.2.6.8 and 6.1.1.4'
Cu Cu 0.3201 1.2651 'International Tables Vol C Tables 4.2.6.8 and 6.1.1.4'

loop_
_geom_angle_atom_site_label_1
_geom_angle_atom_site_label_2
_geom_angle_atom_site_label_3
_geom_angle
_geom_angle_site_symmetry_1
_geom_angle_site_symmetry_3
O1 Cu N1 91.12(9) . .
O1 Cu O2 89.17(8) . 3
N1 Cu O2 173.64(8) . 3
O1 Cu N2 170.78(8) . .
N1 Cu N2 83.45(9) . .
O2 Cu N2 95.41(8) 3 .
O1 Cu O2 89.30(7) . .
N1 Cu O2 109.05(8) . .
O2 Cu O2 77.30(8) 3 .
N2 Cu O2 99.50(8) . .
C7 N1 C8 117.9(2) . .
C7 N1 Cu 127.2(2) . .
C8 N1 Cu 114.90(17) . .
C10 N2 C11 108.0(2) . .
C10 N2 C9 109.4(2) . .
C11 N2 C9 109.8(2) . .
C10 N2 Cu 115.00(18) . .
C11 N2 Cu 111.78(18) . .
C9 N2 Cu 102.76(16) . .
C1 O1 Cu 128.55(17) . .
C12 O2 Cu 115.59(16) . 3
C12 O2 Cu 141.39(17) . .
Cu O2 Cu 102.70(8) 3 .
O1 C1 C2 119.0(2) . .
O1 C1 C6 124.1(3) . .
C2 C1 C6 116.9(3) . .
C3 C2 C1 122.3(3) . .
C3 C2 H2A 118.8 . .
C1 C2 H2A 118.8 . .
C2 C3 C4 119.7(3) . .
C2 C3 H3A 120.2 . .
C4 C3 H3A 120.2 . .
C5 C4 C3 120.2(3) . .
C5 C4 Cl 120.9(2) . .
C3 C4 Cl 118.9(2) . .
C4 C5 C6 121.3(3) . .
C4 C5 H5A 119.4 . .
C6 C5 H5A 119.4 . .
C5 C6 C7 117.6(2) . .
C5 C6 C1 119.6(3) . .
C7 C6 C1 122.5(3) . .
N1 C7 C6 125.4(2) . .
N1 C7 H7A 117.3 . .
C6 C7 H7A 117.3 . .
N1 C8 C9 107.3(2) . .
N1 C8 H8A 110.3 . .
C9 C8 H8A 110.3 . .
N1 C8 H8B 110.3 . .
C9 C8 H8B 110.3 . .
H8A C8 H8B 108.5 . .
N2 C9 C8 109.8(2) . .
N2 C9 H9A 109.7 . .
C8 C9 H9A 109.7 . .
N2 C9 H9B 109.7 . .
C8 C9 H9B 109.7 . .
H9A C9 H9B 108.2 . .
N2 C10 H10A 109.5 . .
N2 C10 H10B 109.5 . .
H10A C10 H10B 109.5 . .
N2 C10 H10C 109.5 . .
H10A C10 H10C 109.5 . .
H10B C10 H10C 109.5 . .
N2 C11 H11A 109.5 . .
N2 C11 H11B 109.5 . .
H11A C11 H11B 109.5 . .
N2 C11 H11C 109.5 . .
H11A C11 H11C 109.5 . .
H11B C11 H11C 109.5 . .
O3 C12 O2 123.2(2) . .
O3 C12 C13 121.4(3) . .
O2 C12 C13 115.4(2) . .
C12 C13 H13A 109.5 . .
C12 C13 H13B 109.5 . .
H13A C13 H13B 109.5 . .
C12 C13 H13C 109.5 . .
H13A C13 H13C 109.5 . .
H13B C13 H13C 109.5 . .

loop_
_geom_bond_atom_site_label_1
_geom_bond_atom_site_label_2
_geom_bond_distance
_geom_bond_site_symmetry_2
Cu O1 1.937(2) .
Cu N1 1.953(2) .
Cu O2 1.9603(17) 3
Cu N2 2.105(2) .
Cu O2 2.3468(18) .
Cl C4 1.746(3) .
N1 C7 1.298(4) .
N1 C8 1.465(3) .
N2 C10 1.481(4) .
N2 C11 1.486(3) .
N2 C9 1.488(3) .
O1 C1 1.301(3) .
O2 C12 1.295(3) .
O2 Cu 1.9603(17) 3
O3 C12 1.237(3) .
C1 C2 1.419(4) .
C1 C6 1.429(4) .
C2 C3 1.373(4) .
C2 H2A 0.9500 .
C3 C4 1.405(4) .
C3 H3A 0.9500 .
C4 C5 1.361(4) .
C5 C6 1.413(4) .
C5 H5A 0.9500 .
C6 C7 1.428(4) .
C7 H7A 0.9500 .
C8 C9 1.509(4) .
C8 H8A 0.9900 .
C8 H8B 0.9900 .
C9 H9A 0.9900 .
C9 H9B 0.9900 .
C10 H10A 0.9800 .
C10 H10B 0.9800 .
C10 H10C 0.9800 .
C11 H11A 0.9800 .
C11 H11B 0.9800 .
C11 H11C 0.9800 .
C12 C13 1.511(4) .
C13 H13A 0.9800 .
C13 H13B 0.9800 .
C13 H13C 0.9800 .
